data_2000291
loop_
_publ_author_name
'Rong, M.'
'Muir, M. M.'
'C\'adiz, M. E.'
'Muir, J. A.'

_publ_section_title
;
 Structure of a platinum(II) complex with a ligand containing thiazole
 and benzimidazole
;
_journal_issue 7
_journal_name_full 'Acta Crystallographica Section C'
_journal_page_first 1539
_journal_page_last 1541
_journal_paper_doi 10.1107/S0108270191000318
_journal_volume 47
_journal_year 1991
_chemical_formula_sum 'C10 H7 Br2 N3 Pt S'
_space_group_IT_number 14
_space_group_name_Hall '-P 2yn'
_space_group_name_H-M_alt 'P 1 21/n 1'
_symmetry_cell_setting monoclinic
_symmetry_space_group_name_H-M 'P 1 21/n 1'
_cell_angle_alpha 90
_cell_angle_beta 103.920(10)
_cell_angle_gamma 90
_cell_formula_units_Z 4
_cell_length_a 10.090(3)
_cell_length_b 7.578(6)
_cell_length_c 16.454(5)
_cell_volume 1221.2(11)
_diffrn_radiation_type Mo
_diffrn_radiation_wavelength 0.71073
_exptl_absorpt_coefficient_mu 18.259
_exptl_crystal_density_diffrn 3.028
_exptl_crystal_F_000 1008
_cod_data_source_file st0491.cif
_cod_data_source_block st0491a
_cod_original_cell_volume 1221.0(10)
_cod_original_sg_symbol_H-M P21/n
_cod_original_formula_sum 'C10 H7 Br2 N3 S Pt'
_cod_database_code 2000291

loop_
_space_group_symop_id
_space_group_symop_operation_xyz
1 x,y,z
2 -x+1/2,y+1/2,-z+1/2
3 -x,-y,-z
4 x+1/2,-y+1/2,z+1/2

loop_
_atom_site_label
_atom_site_fract_x
_atom_site_fract_y
_atom_site_fract_z
_atom_site_U_iso_or_equiv
Pt .09479(5) .71983(7) .06492(3) 2.085(9)
Br1 .3386(2) .7518(2) .11090(10) 3.79(4)
Br2 .0927(2) .5909(2) .19866(9) 3.76(4)
S -.3651(4) .6769(6) -.0034(3) 3.80(9)
N1 -.1100(10) .704(2) .0247(7) 2.6(2)
N2 .0720(10) .8150(10) -.0535(7) 2.4(2)
N3 -.0680(10) .8860(10) -.1730(7) 2.4(2)
C1 -.2050(10) .658(2) .0610(10) 3.3(3)
C2 -.300(2) .755(2) -.0820(10) 3.3(3)
C3 -.1620(10) .762(2) -.0575(8) 2.0(2)
C4 -.0590(10) .820(2) -.0970(8) 2.1(3)
C5 .0590(10) .925(2) -.1825(8) 2.3(3)
C6 .1490(10) .876(2) -.1056(8) 2.4(3)
C7 .2910(10) .902(2) -.0940(8) 2.6(3)
C8 .3350(10) .976(2) -.1581(9) 3.4(3)
C9 .2450(10) 1.026(2) -.2334(9) 3.6(4)
C10 .106(2) 1.002(2) -.2461(9) 3.3(3)
H1 -.189 .624 .118 3.8
H2 -.353 .790 -.136 3.8
H3 -.151 .901 -.214 3.2
H7 .354 .868 -.044 3.6
H8 .430 .996 -.152 4.2
H9 .281 1.078 -.276 4.5
H10 .046 1.036 -.297 4.2
